data_7135402
loop_
_publ_author_name
'Fan, Weixue'
'Liu, Hua-Chao'
'Zhang, Yi'
'Zhang, Qizheng'
'Guo, Xiaoyu'
'Miao, Jingsheng'
'Yang, Chuluo'
'Li, Kai'

_publ_section_title
;
 Shortening the intramolecular Pd-Pd distances for photoactive dinuclear
 Pd(II) complexes.
;
_journal_issue 20
_journal_name_full 'Chemical communications (Cambridge, England)'
_journal_page_first 5687
_journal_page_last 5690
_journal_paper_doi 10.1039/d5cc05601b
_journal_volume 62
_journal_year 2026
_chemical_formula_moiety 'C44 H28 F4 N8 O2 Pd2'
_chemical_formula_sum 'C44 H28 F4 N8 O2 Pd2'
_chemical_formula_weight 989.54
_space_group_crystal_system triclinic
_space_group_IT_number 2
_space_group_name_Hall '-P 1'
_space_group_name_H-M_alt 'P -1'
_atom_sites_solution_hydrogens geom
_atom_sites_solution_primary dual
_audit_creation_date 2023-06-08
_audit_creation_method
;
Olex2 1.5
(compiled 2022.04.07 svn.rca3783a0 for OlexSys, GUI svn.r6498)
;
_audit_update_record
;
2025-09-29 deposited with the CCDC.	2026-02-16 downloaded from the CCDC.
;
_cell_angle_alpha 81.1420(10)
_cell_angle_beta 78.4620(10)
_cell_angle_gamma 67.0620(10)
_cell_formula_units_Z 2
_cell_length_a 10.9051(4)
_cell_length_b 13.0260(4)
_cell_length_c 16.5638(5)
_cell_measurement_reflns_used 9582
_cell_measurement_temperature 170.00
_cell_measurement_theta_max 27.499
_cell_measurement_theta_min 2.696
_cell_volume 2115.50(12)
_computing_cell_refinement 'SAINT V8.40B (?, 2016)'
_computing_data_reduction 'SAINT V8.40B (?, 2016)'
_computing_molecular_graphics 'Olex2 1.5 (Dolomanov et al., 2009)'
_computing_publication_material 'Olex2 1.5 (Dolomanov et al., 2009)'
_computing_structure_refinement 'SHELXL 2019/2 (Sheldrick, 2015)'
_computing_structure_solution 'SHELXT 2018/2 (Sheldrick, 2018)'
_diffrn_ambient_temperature 170.00
_diffrn_measured_fraction_theta_full 0.998
_diffrn_measured_fraction_theta_max 0.996
_diffrn_measurement_device_type 'Bruker D8 Venture'
_diffrn_measurement_method '\w and \f scans'
_diffrn_radiation_type MoK\a
_diffrn_radiation_wavelength 0.71073
_diffrn_reflns_av_R_equivalents 0.0368
_diffrn_reflns_av_unetI/netI 0.0241
_diffrn_reflns_Laue_measured_fraction_full 0.998
_diffrn_reflns_Laue_measured_fraction_max 0.996
_diffrn_reflns_limit_h_max 14
_diffrn_reflns_limit_h_min -14
_diffrn_reflns_limit_k_max 16
_diffrn_reflns_limit_k_min -16
_diffrn_reflns_limit_l_max 21
_diffrn_reflns_limit_l_min -21
_diffrn_reflns_number 53876
_diffrn_reflns_point_group_measured_fraction_full 0.998
_diffrn_reflns_point_group_measured_fraction_max 0.996
_diffrn_reflns_theta_full 25.242
_diffrn_reflns_theta_max 27.520
_diffrn_reflns_theta_min 2.126
_diffrn_source_current 1.4
_diffrn_source_power 0.07
_diffrn_source_voltage 50.0
_exptl_absorpt_coefficient_mu 0.914
_exptl_absorpt_correction_T_max 0.7456
_exptl_absorpt_correction_T_min 0.6985
_exptl_absorpt_correction_type multi-scan
_exptl_absorpt_process_details
;
SADABS-2016/2 (Bruker,2016/2) was used for absorption correction.
wR2(int) was 0.0900 before and 0.0527 after correction.
The Ratio of minimum to maximum transmission is 0.9368.
The \l/2 correction factor is Not present.
;
_exptl_crystal_colour red
_exptl_crystal_colour_primary red
_exptl_crystal_density_diffrn 1.553
_exptl_crystal_description block
_exptl_crystal_F_000 984
_exptl_crystal_size_max 0.2
_exptl_crystal_size_mid 0.16
_exptl_crystal_size_min 0.13
_refine_diff_density_max 0.403
_refine_diff_density_min -0.519
_refine_diff_density_rms 0.068
_refine_ls_extinction_method none
_refine_ls_goodness_of_fit_ref 1.049
_refine_ls_hydrogen_treatment constr
_refine_ls_matrix_type full
_refine_ls_number_parameters 543
_refine_ls_number_reflns 9702
_refine_ls_number_restraints 0
_refine_ls_restrained_S_all 1.049
_refine_ls_R_factor_all 0.0315
_refine_ls_R_factor_gt 0.0261
_refine_ls_shift/su_max 0.001
_refine_ls_shift/su_mean 0.000
_refine_ls_structure_factor_coef Fsqd
_refine_ls_weighting_details 'w=1/[\s^2^(Fo^2^)+(0.0217P)^2^+2.0292P] where P=(Fo^2^+2Fc^2^)/3'
_refine_ls_weighting_scheme calc
_refine_ls_wR_factor_gt 0.0575
_refine_ls_wR_factor_ref 0.0600
_reflns_Friedel_coverage 0.000
_reflns_number_gt 8667
_reflns_number_total 9702
_reflns_threshold_expression 'I > 2\s(I)'
_cod_data_source_file d5cc05601b2.cif
_cod_data_source_block mo_230606_dpd_7_0602_0m
_cod_depositor_comments 'Adding full bibliography for 7135400--7135402.cif.'
_cod_database_code 7135402
_shelx_shelxl_version_number 2019/2
_shelx_space_group_comment
;
The symmetry employed for this shelxl refinement is uniquely defined
by the following loop, which should always be used as a source of
symmetry information in preference to the above space-group names.
They are only intended as comments.
;
_shelx_estimated_absorpt_t_max 0.890
_shelx_estimated_absorpt_t_min 0.838
_olex2_refinement_description
;
1. Fixed Uiso
 At 1.2 times of:
  All C(H) groups
 At 1.5 times of:
  All C(H,H,H) groups
2.a Aromatic/amide H refined with riding coordinates:
 C1(H1), C2(H2), C3(H3), C4(H4), C9(H9), C10(H10), C13(H13), C14(H14),
 C15(H15), C16(H16), C21(H21), C22(H22), C25(H25), C26(H26), C27(H27), C31(H31),
  C33(H33), C35(H35), C36(H36), C37(H37), C41(H41), C43(H43)
2.b Idealised Me refined as rotating group:
 C12(H12A,H12B,H12C), C24(H24A,H24B,H24C)
;
_smtbx_masks_void_probe_radius 1.2
_smtbx_masks_void_truncation_radius 1.2
_olex2_submission_special_instructions 'No special instructions were received'

loop_
_space_group_symop_operation_xyz
'x, y, z'
'-x, -y, -z'

loop_
_atom_site_label
_atom_site_type_symbol
_atom_site_fract_x
_atom_site_fract_y
_atom_site_fract_z
_atom_site_U_iso_or_equiv
_atom_site_adp_type
_atom_site_occupancy
_atom_site_site_symmetry_order
_atom_site_calc_flag
_atom_site_refinement_flags_posn
_atom_site_refinement_flags_adp
_atom_site_refinement_flags_occupancy
_atom_site_disorder_assembly
_atom_site_disorder_group
Pd1 Pd 0.24732(2) 0.19936(2) 0.23055(2) 0.01863(4) Uani 1 1 d . . . . .
Pd2 Pd 0.50943(2) 0.19067(2) 0.21716(2) 0.01801(4) Uani 1 1 d . . . . .
F1 F 0.02818(17) 0.57586(12) 0.03557(9) 0.0450(4) Uani 1 1 d . . . . .
F2 F -0.00277(18) 0.61047(12) 0.31449(10) 0.0537(5) Uani 1 1 d . . . . .
F3 F 0.59150(17) 0.07807(12) 0.53427(9) 0.0451(4) Uani 1 1 d . . . . .
F4 F 0.42533(18) 0.45760(12) 0.44536(9) 0.0489(4) Uani 1 1 d . . . . .
O1 O 0.45317(18) -0.21015(13) 0.29959(11) 0.0345(4) Uani 1 1 d . . . . .
O2 O 0.54479(17) 0.12015(14) -0.07506(9) 0.0310(4) Uani 1 1 d . . . . .
N1 N 0.34837(18) 0.02773(14) 0.27331(11) 0.0232(4) Uani 1 1 d . . . . .
N2 N 0.57229(18) 0.02054(14) 0.24274(10) 0.0215(4) Uani 1 1 d . . . . .
N3 N 0.49971(17) 0.18085(14) 0.09014(10) 0.0214(4) Uani 1 1 d . . . . .
N4 N 0.29005(17) 0.15952(14) 0.11001(10) 0.0205(3) Uani 1 1 d . . . . .
N5 N 0.19623(17) 0.25608(15) 0.34514(11) 0.0228(4) Uani 1 1 d . . . . .
N6 N 0.0984(2) 0.42125(17) 0.41630(12) 0.0374(5) Uani 1 1 d . . . . .
N7 N 0.44769(17) 0.35963(14) 0.20749(11) 0.0224(4) Uani 1 1 d . . . . .
N8 N 0.3832(2) 0.51686(16) 0.28399(13) 0.0398(5) Uani 1 1 d . . . . .
C1 C 0.1282(3) 0.0207(2) 0.33538(15) 0.0344(5) Uani 1 1 d . . . . .
H1 H 0.089587 0.100117 0.329878 0.041 Uiso 1 1 calc R U . . .
C2 C 0.0463(3) -0.0399(2) 0.36947(17) 0.0436(6) Uani 1 1 d . . . . .
H2 H -0.047252 -0.001420 0.386706 0.052 Uiso 1 1 calc R U . . .
C3 C 0.1003(3) -0.1553(2) 0.37830(18) 0.0471(7) Uani 1 1 d . . . . .
H3 H 0.043751 -0.196232 0.399893 0.056 Uiso 1 1 calc R U . . .
C4 C 0.2370(3) -0.2108(2) 0.35555(16) 0.0390(6) Uani 1 1 d . . . . .
H4 H 0.275638 -0.290117 0.363045 0.047 Uiso 1 1 calc R U . . .
C5 C 0.3172(3) -0.15021(19) 0.32185(14) 0.0300(5) Uani 1 1 d . . . . .
C6 C 0.2657(2) -0.03336(18) 0.30929(13) 0.0265(5) Uani 1 1 d . . . . .
C7 C 0.4826(2) -0.03108(17) 0.26631(12) 0.0221(4) Uani 1 1 d . . . . .
C8 C 0.5359(2) -0.14989(17) 0.28531(13) 0.0262(5) Uani 1 1 d . . . . .
C9 C 0.6692(3) -0.20714(18) 0.28880(14) 0.0333(5) Uani 1 1 d . . . . .
H9 H 0.701852 -0.285004 0.305347 0.040 Uiso 1 1 calc R U . . .
C10 C 0.7576(2) -0.14949(19) 0.26758(14) 0.0311(5) Uani 1 1 d . . . . .
H10 H 0.850990 -0.187703 0.270312 0.037 Uiso 1 1 calc R U . . .
C11 C 0.7084(2) -0.03809(18) 0.24300(13) 0.0254(4) Uani 1 1 d . . . . .
C12 C 0.8016(2) 0.0240(2) 0.21457(16) 0.0324(5) Uani 1 1 d . . . . .
H12A H 0.800798 0.048373 0.155619 0.049 Uiso 1 1 calc R U . . .
H12B H 0.893225 -0.025309 0.223316 0.049 Uiso 1 1 calc R U . . .
H12C H 0.771839 0.089434 0.246165 0.049 Uiso 1 1 calc R U . . .
C13 C 0.7039(2) 0.22410(18) 0.05061(14) 0.0268(5) Uani 1 1 d . . . . .
H13 H 0.689637 0.250601 0.103322 0.032 Uiso 1 1 calc R U . . .
C14 C 0.8178(2) 0.2238(2) -0.00595(15) 0.0322(5) Uani 1 1 d . . . . .
H14 H 0.879852 0.249948 0.008671 0.039 Uiso 1 1 calc R U . . .
C15 C 0.8407(2) 0.18574(19) -0.08292(15) 0.0323(5) Uani 1 1 d . . . . .
H15 H 0.920181 0.182515 -0.120403 0.039 Uiso 1 1 calc R U . . .
C16 C 0.7471(2) 0.15237(18) -0.10503(14) 0.0297(5) Uani 1 1 d . . . . .
H16 H 0.760558 0.128218 -0.158486 0.036 Uiso 1 1 calc R U . . .
C17 C 0.6338(2) 0.15425(17) -0.04903(13) 0.0254(4) Uani 1 1 d . . . . .
C18 C 0.6108(2) 0.18643(17) 0.03142(13) 0.0230(4) Uani 1 1 d . . . . .
C19 C 0.4065(2) 0.15719(16) 0.06095(12) 0.0206(4) Uani 1 1 d . . . . .
C20 C 0.4258(2) 0.13119(18) -0.02244(13) 0.0246(4) Uani 1 1 d . . . . .
C21 C 0.3293(2) 0.11376(19) -0.05273(14) 0.0298(5) Uani 1 1 d . . . . .
H21 H 0.342727 0.098903 -0.108873 0.036 Uiso 1 1 calc R U . . .
C22 C 0.2107(2) 0.11787(19) -0.00080(14) 0.0290(5) Uani 1 1 d . . . . .
H22 H 0.142291 0.105808 -0.021131 0.035 Uiso 1 1 calc R U . . .
C23 C 0.1932(2) 0.13944(17) 0.07990(13) 0.0239(4) Uani 1 1 d . . . . .
C24 C 0.0696(2) 0.1408(2) 0.13856(15) 0.0315(5) Uani 1 1 d . . . . .
H24A H 0.095009 0.084627 0.185113 0.047 Uiso 1 1 calc R U . . .
H24B H 0.010328 0.123573 0.109934 0.047 Uiso 1 1 calc R U . . .
H24C H 0.022129 0.215024 0.159162 0.047 Uiso 1 1 calc R U . . .
C25 C 0.2283(2) 0.19425(19) 0.41575(13) 0.0264(5) Uani 1 1 d . . . . .
H25 H 0.274191 0.115550 0.415231 0.032 Uiso 1 1 calc R U . . .
C26 C 0.1957(2) 0.2431(2) 0.48913(14) 0.0323(5) Uani 1 1 d . . . . .
H26 H 0.217478 0.199692 0.539546 0.039 Uiso 1 1 calc R U . . .
C27 C 0.1304(3) 0.3572(2) 0.48623(15) 0.0398(6) Uani 1 1 d . . . . .
H27 H 0.106846 0.392530 0.536212 0.048 Uiso 1 1 calc R U . . .
C28 C 0.1326(2) 0.36861(18) 0.34759(13) 0.0264(5) Uani 1 1 d . . . . .
C29 C 0.1041(2) 0.42792(18) 0.26668(13) 0.0258(4) Uani 1 1 d . . . . .
C30 C 0.1473(2) 0.36018(17) 0.19966(13) 0.0229(4) Uani 1 1 d . . . . .
C31 C 0.1204(2) 0.41070(18) 0.12119(14) 0.0260(4) Uani 1 1 d . . . . .
H31 H 0.147449 0.367063 0.075228 0.031 Uiso 1 1 calc R U . . .
C32 C 0.0537(2) 0.52536(19) 0.11149(15) 0.0314(5) Uani 1 1 d . . . . .
C33 C 0.0110(2) 0.59385(19) 0.17526(16) 0.0349(5) Uani 1 1 d . . . . .
H33 H -0.035206 0.672370 0.166576 0.042 Uiso 1 1 calc R U . . .
C34 C 0.0385(2) 0.54288(19) 0.25188(15) 0.0336(5) Uani 1 1 d . . . . .
C35 C 0.4142(2) 0.42701(18) 0.13894(14) 0.0274(5) Uani 1 1 d . . . . .
H35 H 0.424413 0.395317 0.088900 0.033 Uiso 1 1 calc R U . . .
C36 C 0.3653(3) 0.5413(2) 0.14033(16) 0.0382(6) Uani 1 1 d . . . . .
H36 H 0.342298 0.589784 0.092065 0.046 Uiso 1 1 calc R U . . .
C37 C 0.3512(3) 0.5821(2) 0.21459(17) 0.0476(7) Uani 1 1 d . . . . .
H37 H 0.316818 0.660904 0.216919 0.057 Uiso 1 1 calc R U . . .
C38 C 0.4318(2) 0.40726(17) 0.27815(13) 0.0249(4) Uani 1 1 d . . . . .
C39 C 0.4719(2) 0.32508(17) 0.34855(13) 0.0236(4) Uani 1 1 d . . . . .
C40 C 0.5176(2) 0.21154(17) 0.33206(12) 0.0206(4) Uani 1 1 d . . . . .
C41 C 0.5583(2) 0.12866(18) 0.39602(13) 0.0251(4) Uani 1 1 d . . . . .
H41 H 0.589565 0.051822 0.386698 0.030 Uiso 1 1 calc R U . . .
C42 C 0.5526(2) 0.15991(19) 0.47288(13) 0.0291(5) Uani 1 1 d . . . . .
C43 C 0.5089(2) 0.2690(2) 0.49131(14) 0.0313(5) Uani 1 1 d . . . . .
H43 H 0.506255 0.287623 0.545057 0.038 Uiso 1 1 calc R U . . .
C44 C 0.4692(2) 0.35010(19) 0.42758(14) 0.0292(5) Uani 1 1 d . . . . .

loop_
_atom_site_aniso_label
_atom_site_aniso_U_11
_atom_site_aniso_U_22
_atom_site_aniso_U_33
_atom_site_aniso_U_23
_atom_site_aniso_U_13
_atom_site_aniso_U_12
Pd1 0.02133(8) 0.01712(8) 0.01419(8) -0.00164(5) -0.00362(6) -0.00312(6)
Pd2 0.02252(8) 0.01537(7) 0.01418(8) -0.00109(5) -0.00554(6) -0.00369(6)
F1 0.0678(10) 0.0285(7) 0.0364(8) 0.0094(6) -0.0280(8) -0.0104(7)
F2 0.0768(12) 0.0251(7) 0.0376(9) -0.0124(6) -0.0083(8) 0.0076(7)
F3 0.0712(11) 0.0339(8) 0.0225(7) 0.0038(6) -0.0213(7) -0.0066(7)
F4 0.0849(12) 0.0275(8) 0.0346(8) -0.0106(6) -0.0207(8) -0.0127(8)
O1 0.0466(10) 0.0203(8) 0.0341(9) -0.0033(7) -0.0016(8) -0.0115(7)
O2 0.0386(9) 0.0395(9) 0.0169(7) -0.0101(7) 0.0013(6) -0.0167(8)
N1 0.0291(9) 0.0190(8) 0.0188(9) 0.0003(7) -0.0044(7) -0.0065(7)
N2 0.0278(9) 0.0172(8) 0.0154(8) -0.0018(6) -0.0068(7) -0.0019(7)
N3 0.0270(9) 0.0222(9) 0.0138(8) -0.0022(7) -0.0044(7) -0.0072(7)
N4 0.0256(9) 0.0190(8) 0.0148(8) -0.0027(6) -0.0050(7) -0.0047(7)
N5 0.0237(9) 0.0243(9) 0.0164(8) -0.0036(7) -0.0009(7) -0.0050(7)
N6 0.0453(12) 0.0331(11) 0.0237(10) -0.0108(8) -0.0035(9) -0.0015(9)
N7 0.0254(9) 0.0197(8) 0.0205(9) -0.0004(7) -0.0069(7) -0.0056(7)
N8 0.0643(15) 0.0213(10) 0.0318(11) -0.0022(8) -0.0168(10) -0.0090(10)
C1 0.0382(13) 0.0367(13) 0.0303(13) 0.0035(10) -0.0087(10) -0.0167(11)
C2 0.0397(14) 0.0540(17) 0.0407(15) 0.0074(13) -0.0070(12) -0.0250(13)
C3 0.0550(17) 0.0514(17) 0.0453(16) 0.0120(13) -0.0101(13) -0.0357(15)
C4 0.0597(17) 0.0353(13) 0.0310(13) 0.0043(10) -0.0117(12) -0.0277(13)
C5 0.0463(14) 0.0285(12) 0.0193(11) -0.0010(9) -0.0086(10) -0.0168(10)
C6 0.0376(12) 0.0276(11) 0.0173(10) 0.0016(8) -0.0080(9) -0.0148(10)
C7 0.0322(11) 0.0182(10) 0.0122(9) -0.0031(7) -0.0048(8) -0.0041(8)
C8 0.0406(12) 0.0189(10) 0.0168(10) -0.0036(8) -0.0020(9) -0.0089(9)
C9 0.0444(14) 0.0173(10) 0.0260(12) -0.0012(9) -0.0070(10) 0.0023(10)
C10 0.0329(12) 0.0228(11) 0.0272(12) -0.0048(9) -0.0067(9) 0.0027(9)
C11 0.0283(11) 0.0253(11) 0.0177(10) -0.0066(8) -0.0067(8) -0.0012(9)
C12 0.0256(11) 0.0296(12) 0.0363(13) -0.0032(10) -0.0080(10) -0.0023(9)
C13 0.0293(11) 0.0270(11) 0.0216(11) -0.0005(9) -0.0063(9) -0.0075(9)
C14 0.0291(12) 0.0329(12) 0.0327(13) 0.0066(10) -0.0083(10) -0.0112(10)
C15 0.0282(11) 0.0297(12) 0.0303(12) 0.0026(10) 0.0017(9) -0.0064(10)
C16 0.0381(13) 0.0235(11) 0.0187(11) 0.0009(8) 0.0007(9) -0.0053(9)
C17 0.0312(11) 0.0201(10) 0.0204(10) -0.0001(8) -0.0045(9) -0.0052(9)
C18 0.0277(10) 0.0191(10) 0.0170(10) 0.0007(8) -0.0040(8) -0.0037(8)
C19 0.0274(10) 0.0142(9) 0.0158(9) -0.0001(7) -0.0050(8) -0.0025(8)
C20 0.0312(11) 0.0239(11) 0.0164(10) -0.0030(8) -0.0035(8) -0.0073(9)
C21 0.0411(13) 0.0304(12) 0.0183(11) -0.0064(9) -0.0081(9) -0.0104(10)
C22 0.0328(12) 0.0301(12) 0.0259(11) -0.0042(9) -0.0128(9) -0.0092(10)
C23 0.0272(11) 0.0204(10) 0.0230(11) -0.0024(8) -0.0092(8) -0.0049(8)
C24 0.0290(12) 0.0374(13) 0.0303(12) -0.0038(10) -0.0088(10) -0.0121(10)
C25 0.0274(11) 0.0284(11) 0.0188(10) -0.0016(8) -0.0034(8) -0.0055(9)
C26 0.0350(12) 0.0387(13) 0.0177(11) -0.0034(9) -0.0037(9) -0.0077(10)
C27 0.0445(14) 0.0430(15) 0.0220(12) -0.0134(10) -0.0009(10) -0.0036(12)
C28 0.0256(11) 0.0250(11) 0.0226(11) -0.0063(9) 0.0002(8) -0.0032(9)
C29 0.0252(10) 0.0229(11) 0.0229(11) -0.0035(8) -0.0031(8) -0.0017(8)
C30 0.0201(10) 0.0211(10) 0.0235(11) -0.0016(8) -0.0046(8) -0.0029(8)
C31 0.0292(11) 0.0229(10) 0.0245(11) -0.0019(8) -0.0091(9) -0.0057(9)
C32 0.0348(12) 0.0279(12) 0.0295(12) 0.0060(9) -0.0151(10) -0.0076(10)
C33 0.0361(13) 0.0188(11) 0.0415(14) -0.0004(10) -0.0096(11) -0.0003(9)
C34 0.0358(13) 0.0237(11) 0.0310(13) -0.0089(9) -0.0023(10) 0.0010(10)
C35 0.0339(12) 0.0224(11) 0.0233(11) 0.0018(8) -0.0090(9) -0.0066(9)
C36 0.0555(16) 0.0232(12) 0.0303(13) 0.0051(10) -0.0150(11) -0.0072(11)
C37 0.081(2) 0.0179(11) 0.0388(15) -0.0007(10) -0.0197(14) -0.0086(12)
C38 0.0320(11) 0.0207(10) 0.0216(11) -0.0037(8) -0.0065(9) -0.0076(9)
C39 0.0270(11) 0.0225(10) 0.0222(11) -0.0030(8) -0.0078(8) -0.0077(8)
C40 0.0235(10) 0.0200(10) 0.0168(10) -0.0031(8) -0.0044(8) -0.0051(8)
C41 0.0326(11) 0.0217(10) 0.0177(10) -0.0014(8) -0.0071(8) -0.0050(9)
C42 0.0366(12) 0.0287(11) 0.0176(10) 0.0021(9) -0.0096(9) -0.0064(10)
C43 0.0398(13) 0.0347(13) 0.0192(11) -0.0052(9) -0.0092(9) -0.0103(10)
C44 0.0399(13) 0.0237(11) 0.0253(11) -0.0066(9) -0.0083(10) -0.0098(10)

loop_
_atom_type_symbol
_atom_type_description
_atom_type_scat_dispersion_real
_atom_type_scat_dispersion_imag
_atom_type_scat_source
C C 0.0033 0.0016 'International Tables Vol C Tables 4.2.6.8 and 6.1.1.4'
H H 0.0000 0.0000 'International Tables Vol C Tables 4.2.6.8 and 6.1.1.4'
F F 0.0171 0.0103 'International Tables Vol C Tables 4.2.6.8 and 6.1.1.4'
N N 0.0061 0.0033 'International Tables Vol C Tables 4.2.6.8 and 6.1.1.4'
O O 0.0106 0.0060 'International Tables Vol C Tables 4.2.6.8 and 6.1.1.4'
Pd Pd -0.9988 1.0072 'International Tables Vol C Tables 4.2.6.8 and 6.1.1.4'

loop_
_geom_angle_atom_site_label_1
_geom_angle_atom_site_label_2
_geom_angle_atom_site_label_3
_geom_angle
_geom_angle_site_symmetry_1
_geom_angle_site_symmetry_3
_geom_angle_publ_flag
N1 Pd1 Pd2 79.14(5) . . ?
N4 Pd1 Pd2 88.75(5) . . ?
N4 Pd1 N1 91.46(7) . . ?
N5 Pd1 Pd2 92.00(5) . . ?
N5 Pd1 N1 94.61(7) . . ?
N5 Pd1 N4 173.91(7) . . ?
C30 Pd1 Pd2 102.18(6) . . ?
C30 Pd1 N1 175.72(8) . . ?
C30 Pd1 N4 92.63(8) . . ?
C30 Pd1 N5 81.30(8) . . ?
N2 Pd2 Pd1 88.97(5) . . ?
N2 Pd2 N3 92.74(6) . . ?
N3 Pd2 Pd1 79.25(5) . . ?
N7 Pd2 Pd1 92.13(5) . . ?
N7 Pd2 N2 172.60(7) . . ?
N7 Pd2 N3 94.65(7) . . ?
C40 Pd2 Pd1 101.94(6) . . ?
C40 Pd2 N2 91.44(7) . . ?
C40 Pd2 N3 175.67(7) . . ?
C40 Pd2 N7 81.18(8) . . ?
C8 O1 C5 116.14(17) . . ?
C17 O2 C20 117.11(17) . . ?
C6 N1 Pd1 116.65(14) . . ?
C7 N1 Pd1 127.71(14) . . ?
C7 N1 C6 115.55(18) . . ?
C7 N2 Pd2 121.26(13) . . ?
C7 N2 C11 121.08(18) . . ?
C11 N2 Pd2 117.36(14) . . ?
C18 N3 Pd2 116.38(13) . . ?
C19 N3 Pd2 127.33(14) . . ?
C19 N3 C18 115.83(17) . . ?
C19 N4 Pd1 121.53(14) . . ?
C19 N4 C23 121.11(17) . . ?
C23 N4 Pd1 117.32(14) . . ?
C25 N5 Pd1 126.07(15) . . ?
C25 N5 C28 118.17(18) . . ?
C28 N5 Pd1 115.56(14) . . ?
C28 N6 C27 116.6(2) . . ?
C35 N7 Pd2 125.38(15) . . ?
C35 N7 C38 118.34(18) . . ?
C38 N7 Pd2 116.16(14) . . ?
C38 N8 C37 116.5(2) . . ?
C2 C1 H1 119.4 . . ?
C6 C1 H1 119.4 . . ?
C6 C1 C2 121.1(2) . . ?
C1 C2 H2 119.8 . . ?
C3 C2 C1 120.5(3) . . ?
C3 C2 H2 119.8 . . ?
C2 C3 H3 120.2 . . ?
C2 C3 C4 119.6(2) . . ?
C4 C3 H3 120.2 . . ?
C3 C4 H4 120.2 . . ?
C5 C4 C3 119.5(2) . . ?
C5 C4 H4 120.2 . . ?
O1 C5 C6 120.3(2) . . ?
C4 C5 O1 117.1(2) . . ?
C4 C5 C6 122.7(2) . . ?
C1 C6 N1 121.2(2) . . ?
C1 C6 C5 116.6(2) . . ?
C5 C6 N1 122.2(2) . . ?
N1 C7 N2 121.22(18) . . ?
N1 C7 C8 121.5(2) . . ?
N2 C7 C8 117.22(19) . . ?
O1 C8 C7 120.7(2) . . ?
C9 C8 O1 117.7(2) . . ?
C9 C8 C7 121.6(2) . . ?
C8 C9 H9 120.5 . . ?
C8 C9 C10 118.9(2) . . ?
C10 C9 H9 120.5 . . ?
C9 C10 H10 120.3 . . ?
C11 C10 C9 119.4(2) . . ?
C11 C10 H10 120.3 . . ?
N2 C11 C12 118.06(19) . . ?
C10 C11 N2 121.4(2) . . ?
C10 C11 C12 120.6(2) . . ?
C11 C12 H12A 109.5 . . ?
C11 C12 H12B 109.5 . . ?
C11 C12 H12C 109.5 . . ?
H12A C12 H12B 109.5 . . ?
H12A C12 H12C 109.5 . . ?
H12B C12 H12C 109.5 . . ?
C14 C13 H13 119.3 . . ?
C18 C13 H13 119.3 . . ?
C18 C13 C14 121.5(2) . . ?
C13 C14 H14 119.8 . . ?
C15 C14 C13 120.3(2) . . ?
C15 C14 H14 119.8 . . ?
C14 C15 H15 120.3 . . ?
C14 C15 C16 119.5(2) . . ?
C16 C15 H15 120.3 . . ?
C15 C16 H16 120.1 . . ?
C15 C16 C17 119.8(2) . . ?
C17 C16 H16 120.1 . . ?
O2 C17 C16 116.7(2) . . ?
O2 C17 C18 120.84(19) . . ?
C16 C17 C18 122.4(2) . . ?
C13 C18 N3 121.48(19) . . ?
C13 C18 C17 116.4(2) . . ?
C17 C18 N3 122.12(19) . . ?
N3 C19 C20 121.68(19) . . ?
N4 C19 N3 120.87(18) . . ?
N4 C19 C20 117.44(19) . . ?
O2 C20 C19 121.23(19) . . ?
C21 C20 O2 117.22(19) . . ?
C21 C20 C19 121.5(2) . . ?
C20 C21 H21 120.3 . . ?
C20 C21 C22 119.3(2) . . ?
C22 C21 H21 120.3 . . ?
C21 C22 H22 120.3 . . ?
C23 C22 C21 119.5(2) . . ?
C23 C22 H22 120.3 . . ?
N4 C23 C24 117.66(19) . . ?
C22 C23 N4 121.1(2) . . ?
C22 C23 C24 121.3(2) . . ?
C23 C24 H24A 109.5 . . ?
C23 C24 H24B 109.5 . . ?
C23 C24 H24C 109.5 . . ?
H24A C24 H24B 109.5 . . ?
H24A C24 H24C 109.5 . . ?
H24B C24 H24C 109.5 . . ?
N5 C25 H25 119.5 . . ?
N5 C25 C26 121.0(2) . . ?
C26 C25 H25 119.5 . . ?
C25 C26 H26 121.4 . . ?
C27 C26 C25 117.1(2) . . ?
C27 C26 H26 121.4 . . ?
N6 C27 C26 123.2(2) . . ?
N6 C27 H27 118.4 . . ?
C26 C27 H27 118.4 . . ?
N5 C28 C29 113.46(18) . . ?
N6 C28 N5 124.0(2) . . ?
N6 C28 C29 122.6(2) . . ?
C30 C29 C28 115.74(19) . . ?
C34 C29 C28 125.3(2) . . ?
C34 C29 C30 118.9(2) . . ?
C29 C30 Pd1 113.68(15) . . ?
C31 C30 Pd1 127.45(16) . . ?
C31 C30 C29 118.84(19) . . ?
C30 C31 H31 120.6 . . ?
C32 C31 C30 118.9(2) . . ?
C32 C31 H31 120.6 . . ?
F1 C32 C31 119.6(2) . . ?
F1 C32 C33 116.6(2) . . ?
C33 C32 C31 123.8(2) . . ?
C32 C33 H33 121.7 . . ?
C34 C33 C32 116.6(2) . . ?
C34 C33 H33 121.7 . . ?
F2 C34 C29 120.5(2) . . ?
F2 C34 C33 116.5(2) . . ?
C33 C34 C29 123.0(2) . . ?
N7 C35 H35 119.6 . . ?
N7 C35 C36 120.8(2) . . ?
C36 C35 H35 119.6 . . ?
C35 C36 H36 121.5 . . ?
C37 C36 C35 116.9(2) . . ?
C37 C36 H36 121.5 . . ?
N8 C37 C36 123.6(2) . . ?
N8 C37 H37 118.2 . . ?
C36 C37 H37 118.2 . . ?
N7 C38 C39 113.16(18) . . ?
N8 C38 N7 123.9(2) . . ?
N8 C38 C39 122.9(2) . . ?
C40 C39 C38 115.51(18) . . ?
C44 C39 C38 125.5(2) . . ?
C44 C39 C40 118.99(19) . . ?
C39 C40 Pd2 113.79(14) . . ?
C41 C40 Pd2 127.48(16) . . ?
C41 C40 C39 118.69(19) . . ?
C40 C41 H41 120.5 . . ?
C42 C41 C40 119.0(2) . . ?
C42 C41 H41 120.5 . . ?
F3 C42 C41 118.0(2) . . ?
F3 C42 C43 117.9(2) . . ?
C43 C42 C41 124.0(2) . . ?
C42 C43 H43 121.8 . . ?
C42 C43 C44 116.4(2) . . ?
C44 C43 H43 121.8 . . ?
F4 C44 C39 120.4(2) . . ?
F4 C44 C43 116.7(2) . . ?
C43 C44 C39 122.9(2) . . ?

loop_
_geom_bond_atom_site_label_1
_geom_bond_atom_site_label_2
_geom_bond_distance
_geom_bond_site_symmetry_2
_geom_bond_publ_flag
Pd1 Pd2 2.7810(2) . ?
Pd1 N1 2.1490(17) . ?
Pd1 N4 2.0570(16) . ?
Pd1 N5 2.0364(17) . ?
Pd1 C30 1.988(2) . ?
Pd2 N2 2.0503(17) . ?
Pd2 N3 2.1533(17) . ?
Pd2 N7 2.0254(17) . ?
Pd2 C40 1.988(2) . ?
F1 C32 1.354(3) . ?
F2 C34 1.356(3) . ?
F3 C42 1.355(2) . ?
F4 C44 1.351(3) . ?
O1 C5 1.383(3) . ?
O1 C8 1.377(3) . ?
O2 C17 1.374(3) . ?
O2 C20 1.381(3) . ?
N1 C6 1.414(3) . ?
N1 C7 1.352(3) . ?
N2 C7 1.357(3) . ?
N2 C11 1.380(3) . ?
N3 C18 1.412(3) . ?
N3 C19 1.359(3) . ?
N4 C19 1.356(3) . ?
N4 C23 1.378(3) . ?
N5 C25 1.339(3) . ?
N5 C28 1.359(3) . ?
N6 C27 1.340(3) . ?
N6 C28 1.333(3) . ?
N7 C35 1.342(3) . ?
N7 C38 1.358(3) . ?
N8 C37 1.339(3) . ?
N8 C38 1.327(3) . ?
C1 H1 0.9500 . ?
C1 C2 1.397(3) . ?
C1 C6 1.393(3) . ?
C2 H2 0.9500 . ?
C2 C3 1.379(4) . ?
C3 H3 0.9500 . ?
C3 C4 1.381(4) . ?
C4 H4 0.9500 . ?
C4 C5 1.380(3) . ?
C5 C6 1.399(3) . ?
C7 C8 1.433(3) . ?
C8 C9 1.359(3) . ?
C9 H9 0.9500 . ?
C9 C10 1.402(4) . ?
C10 H10 0.9500 . ?
C10 C11 1.363(3) . ?
C11 C12 1.496(3) . ?
C12 H12A 0.9800 . ?
C12 H12B 0.9800 . ?
C12 H12C 0.9800 . ?
C13 H13 0.9500 . ?
C13 C14 1.398(3) . ?
C13 C18 1.392(3) . ?
C14 H14 0.9500 . ?
C14 C15 1.380(3) . ?
C15 H15 0.9500 . ?
C15 C16 1.382(3) . ?
C16 H16 0.9500 . ?
C16 C17 1.383(3) . ?
C17 C18 1.404(3) . ?
C19 C20 1.428(3) . ?
C20 C21 1.357(3) . ?
C21 H21 0.9500 . ?
C21 C22 1.390(3) . ?
C22 H22 0.9500 . ?
C22 C23 1.369(3) . ?
C23 C24 1.491(3) . ?
C24 H24A 0.9800 . ?
C24 H24B 0.9800 . ?
C24 H24C 0.9800 . ?
C25 H25 0.9500 . ?
C25 C26 1.377(3) . ?
C26 H26 0.9500 . ?
C26 C27 1.374(4) . ?
C27 H27 0.9500 . ?
C28 C29 1.466(3) . ?
C29 C30 1.415(3) . ?
C29 C34 1.392(3) . ?
C30 C31 1.395(3) . ?
C31 H31 0.9500 . ?
C31 C32 1.383(3) . ?
C32 C33 1.378(3) . ?
C33 H33 0.9500 . ?
C33 C34 1.371(3) . ?
C35 H35 0.9500 . ?
C35 C36 1.374(3) . ?
C36 H36 0.9500 . ?
C36 C37 1.372(4) . ?
C37 H37 0.9500 . ?
C38 C39 1.467(3) . ?
C39 C40 1.416(3) . ?
C39 C44 1.389(3) . ?
C40 C41 1.395(3) . ?
C41 H41 0.9500 . ?
C41 C42 1.378(3) . ?
C42 C43 1.374(3) . ?
C43 H43 0.9500 . ?
C43 C44 1.378(3) . ?

loop_
_geom_torsion_atom_site_label_1
_geom_torsion_atom_site_label_2
_geom_torsion_atom_site_label_3
_geom_torsion_atom_site_label_4
_geom_torsion
_geom_torsion_site_symmetry_1
_geom_torsion_site_symmetry_2
_geom_torsion_site_symmetry_3
_geom_torsion_site_symmetry_4
_geom_torsion_publ_flag
Pd1 N1 C6 C1 -16.3(3) . . . . ?
Pd1 N1 C6 C5 164.79(16) . . . . ?
Pd1 N1 C7 N2 12.1(3) . . . . ?
Pd1 N1 C7 C8 -169.46(15) . . . . ?
Pd1 N4 C19 N3 0.3(3) . . . . ?
Pd1 N4 C19 C20 -178.56(14) . . . . ?
Pd1 N4 C23 C22 176.73(16) . . . . ?
Pd1 N4 C23 C24 -4.0(2) . . . . ?
Pd1 N5 C25 C26 175.68(17) . . . . ?
Pd1 N5 C28 N6 -176.11(19) . . . . ?
Pd1 N5 C28 C29 4.1(2) . . . . ?
Pd1 C30 C31 C32 -177.26(17) . . . . ?
Pd2 N2 C7 N1 0.4(3) . . . . ?
Pd2 N2 C7 C8 -178.14(14) . . . . ?
Pd2 N2 C11 C10 173.18(16) . . . . ?
Pd2 N2 C11 C12 -7.4(2) . . . . ?
Pd2 N3 C18 C13 -15.7(2) . . . . ?
Pd2 N3 C18 C17 164.14(15) . . . . ?
Pd2 N3 C19 N4 14.0(3) . . . . ?
Pd2 N3 C19 C20 -167.23(14) . . . . ?
Pd2 N7 C35 C36 175.82(18) . . . . ?
Pd2 N7 C38 N8 -175.12(19) . . . . ?
Pd2 N7 C38 C39 3.9(2) . . . . ?
Pd2 C40 C41 C42 -177.70(17) . . . . ?
F1 C32 C33 C34 -179.1(2) . . . . ?
F3 C42 C43 C44 -179.5(2) . . . . ?
O1 C5 C6 N1 0.6(3) . . . . ?
O1 C5 C6 C1 -178.4(2) . . . . ?
O1 C8 C9 C10 174.6(2) . . . . ?
O2 C17 C18 N3 2.8(3) . . . . ?
O2 C17 C18 C13 -177.36(19) . . . . ?
O2 C20 C21 C22 176.5(2) . . . . ?
N1 C7 C8 O1 9.6(3) . . . . ?
N1 C7 C8 C9 -171.3(2) . . . . ?
N2 C7 C8 O1 -171.84(18) . . . . ?
N2 C7 C8 C9 7.3(3) . . . . ?
N3 C19 C20 O2 5.3(3) . . . . ?
N3 C19 C20 C21 -176.3(2) . . . . ?
N4 C19 C20 O2 -175.90(18) . . . . ?
N4 C19 C20 C21 2.6(3) . . . . ?
N5 C25 C26 C27 -0.5(4) . . . . ?
N5 C28 C29 C30 -0.5(3) . . . . ?
N5 C28 C29 C34 179.1(2) . . . . ?
N6 C28 C29 C30 179.7(2) . . . . ?
N6 C28 C29 C34 -0.7(4) . . . . ?
N7 C35 C36 C37 -0.8(4) . . . . ?
N7 C38 C39 C40 -1.0(3) . . . . ?
N7 C38 C39 C44 178.5(2) . . . . ?
N8 C38 C39 C40 178.0(2) . . . . ?
N8 C38 C39 C44 -2.5(4) . . . . ?
C1 C2 C3 C4 2.0(4) . . . . ?
C2 C1 C6 N1 178.8(2) . . . . ?
C2 C1 C6 C5 -2.2(3) . . . . ?
C2 C3 C4 C5 -2.0(4) . . . . ?
C3 C4 C5 O1 -179.5(2) . . . . ?
C3 C4 C5 C6 -0.1(4) . . . . ?
C4 C5 C6 N1 -178.8(2) . . . . ?
C4 C5 C6 C1 2.2(3) . . . . ?
C5 O1 C8 C7 -20.9(3) . . . . ?
C5 O1 C8 C9 160.0(2) . . . . ?
C6 N1 C7 N2 -171.50(18) . . . . ?
C6 N1 C7 C8 7.0(3) . . . . ?
C6 C1 C2 C3 0.2(4) . . . . ?
C7 N1 C6 C1 166.9(2) . . . . ?
C7 N1 C6 C5 -12.0(3) . . . . ?
C7 N2 C11 C10 -0.6(3) . . . . ?
C7 N2 C11 C12 178.78(19) . . . . ?
C7 C8 C9 C10 -4.5(3) . . . . ?
C8 O1 C5 C4 -164.8(2) . . . . ?
C8 O1 C5 C6 15.8(3) . . . . ?
C8 C9 C10 C11 -0.9(3) . . . . ?
C9 C10 C11 N2 3.5(3) . . . . ?
C9 C10 C11 C12 -175.9(2) . . . . ?
C11 N2 C7 N1 173.94(18) . . . . ?
C11 N2 C7 C8 -4.6(3) . . . . ?
C13 C14 C15 C16 2.8(3) . . . . ?
C14 C13 C18 N3 176.4(2) . . . . ?
C14 C13 C18 C17 -3.4(3) . . . . ?
C14 C15 C16 C17 -1.9(3) . . . . ?
C15 C16 C17 O2 179.9(2) . . . . ?
C15 C16 C17 C18 -1.7(3) . . . . ?
C16 C17 C18 N3 -175.55(19) . . . . ?
C16 C17 C18 C13 4.3(3) . . . . ?
C17 O2 C20 C19 -11.2(3) . . . . ?
C17 O2 C20 C21 170.29(19) . . . . ?
C18 N3 C19 N4 -174.11(17) . . . . ?
C18 N3 C19 C20 4.7(3) . . . . ?
C18 C13 C14 C15 0.0(3) . . . . ?
C19 N3 C18 C13 171.49(19) . . . . ?
C19 N3 C18 C17 -8.7(3) . . . . ?
C19 N4 C23 C22 -0.8(3) . . . . ?
C19 N4 C23 C24 178.50(18) . . . . ?
C19 C20 C21 C22 -2.0(3) . . . . ?
C20 O2 C17 C16 -174.36(19) . . . . ?
C20 O2 C17 C18 7.2(3) . . . . ?
C20 C21 C22 C23 0.0(3) . . . . ?
C21 C22 C23 N4 1.4(3) . . . . ?
C21 C22 C23 C24 -177.9(2) . . . . ?
C23 N4 C19 N3 177.71(18) . . . . ?
C23 N4 C19 C20 -1.1(3) . . . . ?
C25 N5 C28 N6 -0.9(3) . . . . ?
C25 N5 C28 C29 179.23(19) . . . . ?
C25 C26 C27 N6 -0.2(4) . . . . ?
C27 N6 C28 N5 0.2(4) . . . . ?
C27 N6 C28 C29 -179.9(2) . . . . ?
C28 N5 C25 C26 1.1(3) . . . . ?
C28 N6 C27 C26 0.3(4) . . . . ?
C28 C29 C30 Pd1 -3.4(3) . . . . ?
C28 C29 C30 C31 178.4(2) . . . . ?
C28 C29 C34 F2 1.2(4) . . . . ?
C28 C29 C34 C33 -178.1(2) . . . . ?
C29 C30 C31 C32 0.7(3) . . . . ?
C30 C29 C34 F2 -179.2(2) . . . . ?
C30 C29 C34 C33 1.5(4) . . . . ?
C30 C31 C32 F1 179.3(2) . . . . ?
C30 C31 C32 C33 -0.3(4) . . . . ?
C31 C32 C33 C34 0.5(4) . . . . ?
C32 C33 C34 F2 179.6(2) . . . . ?
C32 C33 C34 C29 -1.0(4) . . . . ?
C34 C29 C30 Pd1 176.98(18) . . . . ?
C34 C29 C30 C31 -1.2(3) . . . . ?
C35 N7 C38 N8 1.0(3) . . . . ?
C35 N7 C38 C39 -179.97(19) . . . . ?
C35 C36 C37 N8 0.5(5) . . . . ?
C37 N8 C38 N7 -1.3(4) . . . . ?
C37 N8 C38 C39 179.8(2) . . . . ?
C38 N7 C35 C36 0.1(3) . . . . ?
C38 N8 C37 C36 0.5(5) . . . . ?
C38 C39 C40 Pd2 -2.4(2) . . . . ?
C38 C39 C40 C41 179.6(2) . . . . ?
C38 C39 C44 F4 0.9(4) . . . . ?
C38 C39 C44 C43 -179.6(2) . . . . ?
C39 C40 C41 C42 0.1(3) . . . . ?
C40 C39 C44 F4 -179.6(2) . . . . ?
C40 C39 C44 C43 -0.1(4) . . . . ?
C40 C41 C42 F3 179.4(2) . . . . ?
C40 C41 C42 C43 -0.1(4) . . . . ?
C41 C42 C43 C44 0.0(4) . . . . ?
C42 C43 C44 F4 179.6(2) . . . . ?
C42 C43 C44 C39 0.1(4) . . . . ?
C44 C39 C40 Pd2 178.11(17) . . . . ?
C44 C39 C40 C41 0.1(3) . . . . ?

loop_
_smtbx_masks_void_nr
_smtbx_masks_void_average_x
_smtbx_masks_void_average_y
_smtbx_masks_void_average_z
_smtbx_masks_void_volume
_smtbx_masks_void_count_electrons
_smtbx_masks_void_content
1 -0.243 0.432 0.274 206.6 55.4 ?
2 0.243 0.568 0.726 206.6 55.6 ?
